data_8105439
loop_
_publ_author_name
'Kuan, Fong Sheen'
'Tiekink, Edward R.T.'

_publ_section_title
;
 Crystal structure of [O-ethyl
 N-(4-nitrophenyl)thiocarbamato-\kS](tri-4-tolylphosphine-\kP)gold(I)
 tetrahydrofuran solvate, C30H30AuN2O3PS, C4H8O
;
_journal_issue 5
_journal_name_full 'Zeitschrift f\"ur Kristallographie - New Crystal Structures'
_journal_page_first 1267
_journal_page_last 1269
_journal_paper_doi 10.1515/ncrs-2020-0318
_journal_volume 235
_journal_year 2020
_chemical_formula_moiety 'C30 H30 Au N2 O3 P S, C4 H8 O '
_chemical_formula_sum 'C34 H38 Au N2 O4 P S'
_chemical_formula_weight 798.66
_space_group_crystal_system triclinic
_space_group_IT_number 2
_space_group_name_Hall '-P 1'
_space_group_name_H-M_alt 'P -1'
_atom_sites_solution_hydrogens geom
_atom_sites_solution_primary direct
_atom_sites_solution_secondary difmap
_audit_creation_method SHELXL-2018/3
_cell_angle_alpha 69.948(2)
_cell_angle_beta 86.496(2)
_cell_angle_gamma 71.370(2)
_cell_formula_units_Z 2
_cell_length_a 10.2034(8)
_cell_length_b 11.5755(9)
_cell_length_c 15.7533(12)
_cell_measurement_reflns_used 4986
_cell_measurement_temperature 223(2)
_cell_measurement_theta_max 29.497
_cell_measurement_theta_min 2.388
_cell_volume 1653.8(2)
_computing_cell_refinement 'SAINT [1]'
_computing_data_collection 'SMART [1]'
_computing_data_reduction 'SAINT [1]'
_computing_molecular_graphics 'ORTEP-3 for Windows [4]'
_computing_publication_material 'SHELXL-2018/3 [3]'
_computing_structure_refinement 'SHELXL-2018/3 [3]'
_computing_structure_solution 'SHELX-97 [2]'
_diffrn_ambient_temperature 223(2)
_diffrn_measured_fraction_theta_full 0.995
_diffrn_measured_fraction_theta_max 0.978
_diffrn_measurement_device_type 'Bruker AXS SMART CCD'
_diffrn_measurement_method '\w & \f scans'
_diffrn_radiation_monochromator graphite
_diffrn_radiation_source 'fine-focus sealed tube'
_diffrn_radiation_type MoK\a
_diffrn_radiation_wavelength 0.71069
_diffrn_reflns_av_R_equivalents 0.0286
_diffrn_reflns_av_unetI/netI 0.0545
_diffrn_reflns_Laue_measured_fraction_full 0.995
_diffrn_reflns_Laue_measured_fraction_max 0.978
_diffrn_reflns_limit_h_max 8
_diffrn_reflns_limit_h_min -14
_diffrn_reflns_limit_k_max 15
_diffrn_reflns_limit_k_min -16
_diffrn_reflns_limit_l_max 22
_diffrn_reflns_limit_l_min -21
_diffrn_reflns_number 13916
_diffrn_reflns_point_group_measured_fraction_full 0.995
_diffrn_reflns_point_group_measured_fraction_max 0.978
_diffrn_reflns_theta_full 25.240
_diffrn_reflns_theta_max 29.974
_diffrn_reflns_theta_min 2.109
_diffrn_standards_decay_% 0
_diffrn_standards_number 0
_exptl_absorpt_coefficient_mu 4.599
_exptl_absorpt_correction_T_max 1.000
_exptl_absorpt_correction_T_min 0.615
_exptl_absorpt_correction_type multi-scan
_exptl_absorpt_process_details 'SADABS [1]'
_exptl_crystal_colour yellow
_exptl_crystal_density_diffrn 1.604
_exptl_crystal_description prism
_exptl_crystal_F_000 796
_exptl_crystal_size_max 0.161
_exptl_crystal_size_mid 0.145
_exptl_crystal_size_min 0.113
_refine_diff_density_max 1.365
_refine_diff_density_min -0.839
_refine_diff_density_rms 0.122
_refine_ls_extinction_coef .
_refine_ls_extinction_method none
_refine_ls_goodness_of_fit_ref 0.979
_refine_ls_hydrogen_treatment constr
_refine_ls_matrix_type full
_refine_ls_number_parameters 391
_refine_ls_number_reflns 9419
_refine_ls_number_restraints 0
_refine_ls_restrained_S_all 0.979
_refine_ls_R_factor_all 0.0435
_refine_ls_R_factor_gt 0.0355
_refine_ls_shift/su_max 0.001
_refine_ls_shift/su_mean 0.000
_refine_ls_structure_factor_coef Fsqd
_refine_ls_weighting_details 'w=1/[\s^2^(Fo^2^)+(0.0425P)^2^] where P=(Fo^2^+2Fc^2^)/3'
_refine_ls_weighting_scheme calc
_refine_ls_wR_factor_gt 0.0823
_refine_ls_wR_factor_ref 0.0858
_reflns_Friedel_coverage 0.000
_reflns_Friedel_fraction_full .
_reflns_Friedel_fraction_max .
_reflns_number_gt 8135
_reflns_number_total 9419
_reflns_threshold_expression 'I > 2\s(I)'
_cod_data_source_file suppl_ncrs-2020-0318_suppl.cif
_cod_data_source_block shelx
_cod_database_code 8105439
_shelx_shelxl_version_number 2018/3
_shelx_space_group_comment
;
The symmetry employed for this shelxl refinement is uniquely defined
by the following loop, which should always be used as a source of
symmetry information in preference to the above space-group names.
They are only intended as comments.
;
_shelx_estimated_absorpt_t_min 0.525
_shelx_estimated_absorpt_t_max 0.625

loop_
_space_group_symop_operation_xyz
'x, y, z'
'-x, -y, -z'

loop_
_atom_site_label
_atom_site_type_symbol
_atom_site_fract_x
_atom_site_fract_y
_atom_site_fract_z
_atom_site_U_iso_or_equiv
_atom_site_adp_type
_atom_site_occupancy
_atom_site_site_symmetry_order
_atom_site_calc_flag
_atom_site_refinement_flags_posn
_atom_site_refinement_flags_adp
_atom_site_refinement_flags_occupancy
_atom_site_disorder_assembly
_atom_site_disorder_group
Au Au 0.22383(2) 0.23082(2) 0.17550(2) 0.03083(5) Uani 1 1 d . . . . .
S1 S 0.33883(11) 0.29783(9) 0.04602(6) 0.0376(2) Uani 1 1 d . . . . .
P1 P 0.11606(10) 0.15422(8) 0.30186(6) 0.02898(18) Uani 1 1 d . . . . .
O1 O 0.1504(3) 0.5087(2) 0.05143(17) 0.0343(5) Uani 1 1 d . . . . .
O2 O 0.6365(4) 0.3526(4) -0.3702(2) 0.0636(9) Uani 1 1 d . . . . .
O3 O 0.7886(3) 0.3784(4) -0.2961(2) 0.0611(9) Uani 1 1 d . . . . .
O4 O 0.7170(4) 0.1044(4) 0.8253(2) 0.0624(9) Uani 1 1 d . . . . .
N1 N 0.2635(3) 0.5386(3) -0.0790(2) 0.0351(7) Uani 1 1 d . . . . .
N2 N 0.6709(4) 0.3801(3) -0.3083(2) 0.0455(8) Uani 1 1 d . . . . .
C1 C 0.2468(4) 0.4627(3) -0.0018(2) 0.0292(7) Uani 1 1 d . . . . .
C2 C 0.3665(4) 0.4936(3) -0.1346(2) 0.0316(7) Uani 1 1 d . . . . .
C3 C 0.3343(4) 0.4576(4) -0.2032(3) 0.0440(9) Uani 1 1 d . . . . .
H3 H 0.243304 0.458986 -0.211507 0.053 Uiso 1 1 calc R U . . .
C4 C 0.4339(4) 0.4196(4) -0.2599(3) 0.0443(9) Uani 1 1 d . . . . .
H4 H 0.411683 0.393732 -0.306130 0.053 Uiso 1 1 calc R U . . .
C5 C 0.5665(4) 0.4198(4) -0.2481(2) 0.0344(8) Uani 1 1 d . . . . .
C6 C 0.5998(4) 0.4587(5) -0.1818(3) 0.0491(10) Uani 1 1 d . . . . .
H6 H 0.690401 0.459071 -0.174584 0.059 Uiso 1 1 calc R U . . .
C7 C 0.4992(4) 0.4972(5) -0.1258(3) 0.0474(10) Uani 1 1 d . . . . .
H7 H 0.520864 0.526150 -0.081129 0.057 Uiso 1 1 calc R U . . .
C8 C 0.0699(4) 0.6446(3) 0.0152(3) 0.0381(8) Uani 1 1 d . . . . .
H8A H 0.010465 0.661132 -0.037059 0.046 Uiso 1 1 calc R U . . .
H8B H 0.131022 0.698145 -0.004020 0.046 Uiso 1 1 calc R U . . .
C9 C -0.0166(5) 0.6752(4) 0.0905(3) 0.0509(11) Uani 1 1 d . . . . .
H9A H -0.072927 0.765849 0.069454 0.076 Uiso 1 1 calc R U . . .
H9B H -0.076311 0.621274 0.108818 0.076 Uiso 1 1 calc R U . . .
H9C H 0.043616 0.658094 0.141684 0.076 Uiso 1 1 calc R U . . .
C10 C 0.0102(4) 0.2788(3) 0.3442(2) 0.0302(7) Uani 1 1 d . . . . .
C11 C -0.0943(4) 0.2576(3) 0.4019(3) 0.0371(8) Uani 1 1 d . . . . .
H11 H -0.115169 0.179866 0.415846 0.044 Uiso 1 1 calc R U . . .
C12 C -0.1682(4) 0.3497(4) 0.4393(3) 0.0392(8) Uani 1 1 d . . . . .
H12 H -0.238909 0.334086 0.478256 0.047 Uiso 1 1 calc R U . . .
C13 C -0.1385(4) 0.4658(3) 0.4196(3) 0.0358(8) Uani 1 1 d . . . . .
C14 C -0.0348(4) 0.4858(4) 0.3617(3) 0.0392(8) Uani 1 1 d . . . . .
H14 H -0.014121 0.563700 0.347176 0.047 Uiso 1 1 calc R U . . .
C15 C 0.0392(4) 0.3939(3) 0.3245(3) 0.0338(7) Uani 1 1 d . . . . .
H15 H 0.109958 0.409557 0.285540 0.041 Uiso 1 1 calc R U . . .
C16 C -0.2192(5) 0.5649(4) 0.4613(3) 0.0481(10) Uani 1 1 d . . . . .
H16A H -0.169048 0.552662 0.515748 0.072 Uiso 1 1 calc R U . . .
H16B H -0.309216 0.554287 0.476587 0.072 Uiso 1 1 calc R U . . .
H16C H -0.231273 0.651376 0.418544 0.072 Uiso 1 1 calc R U . . .
C17 C 0.0001(4) 0.0726(3) 0.2862(2) 0.0299(7) Uani 1 1 d . . . . .
C18 C 0.0208(4) -0.0584(3) 0.3287(2) 0.0340(7) Uani 1 1 d . . . . .
H18 H 0.098098 -0.109332 0.369254 0.041 Uiso 1 1 calc R U . . .
C19 C -0.0709(4) -0.1160(4) 0.3125(3) 0.0412(9) Uani 1 1 d . . . . .
H19 H -0.055585 -0.205089 0.342632 0.049 Uiso 1 1 calc R U . . .
C20 C -0.1840(5) -0.0437(4) 0.2525(3) 0.0431(9) Uani 1 1 d . . . . .
C21 C -0.2054(4) 0.0883(4) 0.2086(3) 0.0447(9) Uani 1 1 d . . . . .
H21 H -0.282106 0.138489 0.167528 0.054 Uiso 1 1 calc R U . . .
C22 C -0.1144(4) 0.1464(4) 0.2250(2) 0.0385(8) Uani 1 1 d . . . . .
H22 H -0.129796 0.235558 0.194961 0.046 Uiso 1 1 calc R U . . .
C23 C -0.2851(6) -0.1067(6) 0.2361(3) 0.0649(14) Uani 1 1 d . . . . .
H23A H -0.363716 -0.040522 0.197950 0.097 Uiso 1 1 calc R U . . .
H23B H -0.317002 -0.151269 0.293463 0.097 Uiso 1 1 calc R U . . .
H23C H -0.239294 -0.168499 0.206265 0.097 Uiso 1 1 calc R U . . .
C24 C 0.2371(4) 0.0392(3) 0.3950(2) 0.0302(7) Uani 1 1 d . . . . .
C25 C 0.2307(4) 0.0479(4) 0.4803(2) 0.0395(8) Uani 1 1 d . . . . .
H25 H 0.161253 0.116228 0.491694 0.047 Uiso 1 1 calc R U . . .
C26 C 0.3244(4) -0.0419(4) 0.5490(3) 0.0416(9) Uani 1 1 d . . . . .
H26 H 0.317719 -0.033485 0.606480 0.050 Uiso 1 1 calc R U . . .
C27 C 0.4281(4) -0.1442(3) 0.5358(3) 0.0380(8) Uani 1 1 d . . . . .
C28 C 0.4340(5) -0.1525(4) 0.4498(3) 0.0482(10) Uani 1 1 d . . . . .
H28 H 0.503223 -0.221310 0.438794 0.058 Uiso 1 1 calc R U . . .
C29 C 0.3413(4) -0.0628(4) 0.3801(3) 0.0414(9) Uani 1 1 d . . . . .
H29 H 0.348340 -0.070513 0.322408 0.050 Uiso 1 1 calc R U . . .
C30 C 0.5273(5) -0.2437(5) 0.6131(3) 0.0588(12) Uani 1 1 d . . . . .
H30A H 0.560104 -0.199961 0.645794 0.088 Uiso 1 1 calc R U . . .
H30B H 0.605456 -0.295221 0.589547 0.088 Uiso 1 1 calc R U . . .
H30C H 0.480186 -0.299889 0.653779 0.088 Uiso 1 1 calc R U . . .
C31 C 0.8373(5) 0.0655(7) 0.8817(4) 0.0722(16) Uani 1 1 d . . . . .
H31A H 0.895320 0.120362 0.854553 0.087 Uiso 1 1 calc R U . . .
H31B H 0.891532 -0.024861 0.890491 0.087 Uiso 1 1 calc R U . . .
C32 C 0.7898(6) 0.0796(6) 0.9680(4) 0.0689(15) Uani 1 1 d . . . . .
H32A H 0.770141 0.169137 0.965985 0.083 Uiso 1 1 calc R U . . .
H32B H 0.858474 0.021338 1.017603 0.083 Uiso 1 1 calc R U . . .
C33 C 0.6602(6) 0.0426(6) 0.9781(4) 0.0663(14) Uani 1 1 d . . . . .
H33A H 0.592392 0.090299 1.011000 0.080 Uiso 1 1 calc R U . . .
H33B H 0.680318 -0.050684 1.010126 0.080 Uiso 1 1 calc R U . . .
C34 C 0.6079(5) 0.0801(5) 0.8818(3) 0.0557(12) Uani 1 1 d . . . . .
H34A H 0.582008 0.009750 0.873825 0.067 Uiso 1 1 calc R U . . .
H34B H 0.526249 0.158057 0.866460 0.067 Uiso 1 1 calc R U . . .

loop_
_atom_site_aniso_label
_atom_site_aniso_U_11
_atom_site_aniso_U_22
_atom_site_aniso_U_33
_atom_site_aniso_U_23
_atom_site_aniso_U_13
_atom_site_aniso_U_12
Au 0.03506(8) 0.02788(7) 0.02729(7) -0.00736(5) 0.00779(5) -0.01038(5)
S1 0.0442(5) 0.0298(4) 0.0340(5) -0.0089(3) 0.0157(4) -0.0102(4)
P1 0.0330(5) 0.0246(4) 0.0267(4) -0.0069(3) 0.0068(3) -0.0087(3)
O1 0.0371(14) 0.0300(12) 0.0328(13) -0.0091(10) 0.0088(11) -0.0096(10)
O2 0.076(2) 0.081(2) 0.0514(19) -0.0414(18) 0.0242(17) -0.032(2)
O3 0.0430(18) 0.076(2) 0.070(2) -0.0311(19) 0.0247(16) -0.0241(17)
O4 0.067(2) 0.085(2) 0.0399(17) -0.0202(17) 0.0016(16) -0.031(2)
N1 0.0326(16) 0.0355(15) 0.0336(16) -0.0077(12) 0.0063(13) -0.0114(13)
N2 0.050(2) 0.0464(19) 0.0416(19) -0.0138(15) 0.0150(16) -0.0205(17)
C1 0.0288(17) 0.0300(15) 0.0283(16) -0.0088(13) 0.0029(13) -0.0105(13)
C2 0.0330(18) 0.0320(16) 0.0258(16) -0.0038(13) 0.0035(13) -0.0118(14)
C3 0.033(2) 0.061(3) 0.044(2) -0.025(2) 0.0050(17) -0.0160(19)
C4 0.043(2) 0.058(2) 0.041(2) -0.0258(19) 0.0027(18) -0.020(2)
C5 0.0355(19) 0.0366(18) 0.0287(17) -0.0088(14) 0.0065(14) -0.0115(15)
C6 0.034(2) 0.077(3) 0.044(2) -0.022(2) 0.0070(18) -0.027(2)
C7 0.040(2) 0.079(3) 0.036(2) -0.027(2) 0.0070(17) -0.028(2)
C8 0.0337(19) 0.0320(17) 0.042(2) -0.0108(15) 0.0019(16) -0.0033(15)
C9 0.042(2) 0.047(2) 0.058(3) -0.024(2) 0.010(2) -0.0017(19)
C10 0.0295(17) 0.0261(15) 0.0319(17) -0.0088(13) 0.0050(13) -0.0067(13)
C11 0.045(2) 0.0286(16) 0.0392(19) -0.0111(14) 0.0151(16) -0.0163(15)
C12 0.042(2) 0.0371(18) 0.0361(19) -0.0138(15) 0.0146(16) -0.0100(16)
C13 0.038(2) 0.0310(17) 0.0352(19) -0.0126(14) 0.0018(15) -0.0051(15)
C14 0.039(2) 0.0309(17) 0.049(2) -0.0148(16) 0.0022(17) -0.0125(16)
C15 0.0318(18) 0.0277(16) 0.042(2) -0.0108(14) 0.0067(15) -0.0117(14)
C16 0.053(3) 0.043(2) 0.047(2) -0.0227(19) 0.004(2) -0.0059(19)
C17 0.0355(18) 0.0290(15) 0.0249(15) -0.0087(12) 0.0066(13) -0.0113(14)
C18 0.0372(19) 0.0282(16) 0.0335(18) -0.0077(13) 0.0020(15) -0.0095(14)
C19 0.048(2) 0.0396(19) 0.040(2) -0.0136(16) 0.0100(17) -0.0196(18)
C20 0.048(2) 0.061(2) 0.0332(19) -0.0226(18) 0.0119(17) -0.028(2)
C21 0.040(2) 0.057(2) 0.0317(19) -0.0141(18) 0.0003(16) -0.0099(19)
C22 0.044(2) 0.0342(18) 0.0295(18) -0.0037(14) 0.0047(16) -0.0111(16)
C23 0.074(4) 0.089(4) 0.052(3) -0.025(3) 0.002(3) -0.052(3)
C24 0.0320(18) 0.0292(15) 0.0280(16) -0.0076(13) 0.0075(13) -0.0112(14)
C25 0.041(2) 0.0378(19) 0.0310(18) -0.0103(15) 0.0049(16) -0.0036(16)
C26 0.048(2) 0.044(2) 0.0299(18) -0.0122(16) 0.0035(16) -0.0111(18)
C27 0.039(2) 0.0316(17) 0.039(2) -0.0040(15) -0.0010(16) -0.0140(15)
C28 0.042(2) 0.041(2) 0.054(3) -0.0221(19) -0.0044(19) 0.0046(18)
C29 0.040(2) 0.042(2) 0.039(2) -0.0187(17) 0.0006(17) -0.0025(17)
C30 0.055(3) 0.050(2) 0.054(3) -0.001(2) -0.014(2) -0.010(2)
C31 0.049(3) 0.123(5) 0.057(3) -0.040(3) 0.013(2) -0.035(3)
C32 0.070(4) 0.091(4) 0.061(3) -0.034(3) 0.001(3) -0.038(3)
C33 0.055(3) 0.088(4) 0.055(3) -0.024(3) 0.011(2) -0.024(3)
C34 0.052(3) 0.048(2) 0.060(3) -0.010(2) -0.002(2) -0.015(2)

loop_
_atom_type_symbol
_atom_type_description
_atom_type_scat_dispersion_real
_atom_type_scat_dispersion_imag
_atom_type_scat_source
C C 0.0033 0.0016 'International Tables Vol C Tables 4.2.6.8 and 6.1.1.4'
H H 0.0000 0.0000 'International Tables Vol C Tables 4.2.6.8 and 6.1.1.4'
Au Au -2.0133 8.8022 'International Tables Vol C Tables 4.2.6.8 and 6.1.1.4'
N N 0.0061 0.0033 'International Tables Vol C Tables 4.2.6.8 and 6.1.1.4'
O O 0.0106 0.0060 'International Tables Vol C Tables 4.2.6.8 and 6.1.1.4'
P P 0.1023 0.0942 'International Tables Vol C Tables 4.2.6.8 and 6.1.1.4'
S S 0.1246 0.1234 'International Tables Vol C Tables 4.2.6.8 and 6.1.1.4'

loop_
_geom_angle_atom_site_label_1
_geom_angle_atom_site_label_2
_geom_angle_atom_site_label_3
_geom_angle
_geom_angle_site_symmetry_1
_geom_angle_site_symmetry_3
P1 Au S1 176.88(3) . .
C1 S1 Au 103.25(12) . .
C17 P1 C10 104.88(16) . .
C17 P1 C24 106.37(16) . .
C10 P1 C24 105.45(16) . .
C17 P1 Au 113.36(11) . .
C10 P1 Au 113.70(11) . .
C24 P1 Au 112.37(12) . .
C1 O1 C8 116.5(3) . .
C34 O4 C31 107.8(4) . .
C1 N1 C2 120.8(3) . .
O3 N2 O2 122.9(4) . .
O3 N2 C5 118.3(4) . .
O2 N2 C5 118.7(4) . .
N1 C1 O1 119.8(3) . .
N1 C1 S1 126.2(3) . .
O1 C1 S1 114.0(2) . .
C3 C2 C7 119.1(4) . .
C3 C2 N1 121.0(3) . .
C7 C2 N1 119.6(3) . .
C2 C3 C4 120.7(4) . .
C2 C3 H3 119.6 . .
C4 C3 H3 119.6 . .
C5 C4 C3 119.2(4) . .
C5 C4 H4 120.4 . .
C3 C4 H4 120.4 . .
C6 C5 C4 121.0(4) . .
C6 C5 N2 120.1(4) . .
C4 C5 N2 118.9(4) . .
C5 C6 C7 119.3(4) . .
C5 C6 H6 120.3 . .
C7 C6 H6 120.3 . .
C6 C7 C2 120.6(4) . .
C6 C7 H7 119.7 . .
C2 C7 H7 119.7 . .
O1 C8 C9 106.2(3) . .
O1 C8 H8A 110.5 . .
C9 C8 H8A 110.5 . .
O1 C8 H8B 110.5 . .
C9 C8 H8B 110.5 . .
H8A C8 H8B 108.7 . .
C8 C9 H9A 109.5 . .
C8 C9 H9B 109.5 . .
H9A C9 H9B 109.5 . .
C8 C9 H9C 109.5 . .
H9A C9 H9C 109.5 . .
H9B C9 H9C 109.5 . .
C15 C10 C11 118.8(3) . .
C15 C10 P1 120.1(3) . .
C11 C10 P1 120.9(3) . .
C12 C11 C10 120.6(3) . .
C12 C11 H11 119.7 . .
C10 C11 H11 119.7 . .
C11 C12 C13 120.6(4) . .
C11 C12 H12 119.7 . .
C13 C12 H12 119.7 . .
C14 C13 C12 118.1(3) . .
C14 C13 C16 121.9(4) . .
C12 C13 C16 120.0(4) . .
C13 C14 C15 121.4(4) . .
C13 C14 H14 119.3 . .
C15 C14 H14 119.3 . .
C14 C15 C10 120.5(3) . .
C14 C15 H15 119.7 . .
C10 C15 H15 119.7 . .
C13 C16 H16A 109.5 . .
C13 C16 H16B 109.5 . .
H16A C16 H16B 109.5 . .
C13 C16 H16C 109.5 . .
H16A C16 H16C 109.5 . .
H16B C16 H16C 109.5 . .
C18 C17 C22 118.7(3) . .
C18 C17 P1 123.7(3) . .
C22 C17 P1 117.5(3) . .
C17 C18 C19 121.0(4) . .
C17 C18 H18 119.5 . .
C19 C18 H18 119.5 . .
C20 C19 C18 120.6(4) . .
C20 C19 H19 119.7 . .
C18 C19 H19 119.7 . .
C19 C20 C21 119.0(4) . .
C19 C20 C23 120.3(4) . .
C21 C20 C23 120.7(4) . .
C20 C21 C22 120.7(4) . .
C20 C21 H21 119.7 . .
C22 C21 H21 119.7 . .
C21 C22 C17 120.1(3) . .
C21 C22 H22 120.0 . .
C17 C22 H22 120.0 . .
C20 C23 H23A 109.5 . .
C20 C23 H23B 109.5 . .
H23A C23 H23B 109.5 . .
C20 C23 H23C 109.5 . .
H23A C23 H23C 109.5 . .
H23B C23 H23C 109.5 . .
C25 C24 C29 118.3(3) . .
C25 C24 P1 122.9(3) . .
C29 C24 P1 118.8(3) . .
C26 C25 C24 120.9(4) . .
C26 C25 H25 119.5 . .
C24 C25 H25 119.5 . .
C25 C26 C27 121.7(4) . .
C25 C26 H26 119.1 . .
C27 C26 H26 119.1 . .
C26 C27 C28 117.1(4) . .
C26 C27 C30 120.6(4) . .
C28 C27 C30 122.3(4) . .
C29 C28 C27 121.8(4) . .
C29 C28 H28 119.1 . .
C27 C28 H28 119.1 . .
C28 C29 C24 120.1(4) . .
C28 C29 H29 119.9 . .
C24 C29 H29 119.9 . .
C27 C30 H30A 109.5 . .
C27 C30 H30B 109.5 . .
H30A C30 H30B 109.5 . .
C27 C30 H30C 109.5 . .
H30A C30 H30C 109.5 . .
H30B C30 H30C 109.5 . .
O4 C31 C32 106.6(4) . .
O4 C31 H31A 110.4 . .
C32 C31 H31A 110.4 . .
O4 C31 H31B 110.4 . .
C32 C31 H31B 110.4 . .
H31A C31 H31B 108.6 . .
C31 C32 C33 102.6(4) . .
C31 C32 H32A 111.2 . .
C33 C32 H32A 111.2 . .
C31 C32 H32B 111.2 . .
C33 C32 H32B 111.2 . .
H32A C32 H32B 109.2 . .
C32 C33 C34 103.6(4) . .
C32 C33 H33A 111.0 . .
C34 C33 H33A 111.0 . .
C32 C33 H33B 111.0 . .
C34 C33 H33B 111.0 . .
H33A C33 H33B 109.0 . .
O4 C34 C33 107.1(4) . .
O4 C34 H34A 110.3 . .
C33 C34 H34A 110.3 . .
O4 C34 H34B 110.3 . .
C33 C34 H34B 110.3 . .
H34A C34 H34B 108.5 . .

loop_
_geom_bond_atom_site_label_1
_geom_bond_atom_site_label_2
_geom_bond_distance
_geom_bond_site_symmetry_2
Au P1 2.2589(9) .
Au S1 2.3115(9) .
S1 C1 1.746(3) .
P1 C17 1.807(4) .
P1 C10 1.808(3) .
P1 C24 1.812(4) .
O1 C1 1.350(4) .
O1 C8 1.446(4) .
O2 N2 1.225(5) .
O3 N2 1.220(5) .
O4 C34 1.420(6) .
O4 C31 1.416(6) .
N1 C1 1.272(4) .
N1 C2 1.412(5) .
N2 C5 1.453(5) .
C2 C3 1.374(5) .
C2 C7 1.385(5) .
C3 C4 1.378(6) .
C3 H3 0.9400 .
C4 C5 1.378(5) .
C4 H4 0.9400 .
C5 C6 1.367(6) .
C6 C7 1.378(6) .
C6 H6 0.9400 .
C7 H7 0.9400 .
C8 C9 1.508(6) .
C8 H8A 0.9800 .
C8 H8B 0.9800 .
C9 H9A 0.9700 .
C9 H9B 0.9700 .
C9 H9C 0.9700 .
C10 C15 1.384(5) .
C10 C11 1.386(5) .
C11 C12 1.383(5) .
C11 H11 0.9400 .
C12 C13 1.399(5) .
C12 H12 0.9400 .
C13 C14 1.378(6) .
C13 C16 1.507(5) .
C14 C15 1.381(5) .
C14 H14 0.9400 .
C15 H15 0.9400 .
C16 H16A 0.9700 .
C16 H16B 0.9700 .
C16 H16C 0.9700 .
C17 C18 1.381(5) .
C17 C22 1.400(5) .
C18 C19 1.389(5) .
C18 H18 0.9400 .
C19 C20 1.378(6) .
C19 H19 0.9400 .
C20 C21 1.393(6) .
C20 C23 1.519(6) .
C21 C22 1.388(6) .
C21 H21 0.9400 .
C22 H22 0.9400 .
C23 H23A 0.9700 .
C23 H23B 0.9700 .
C23 H23C 0.9700 .
C24 C25 1.378(5) .
C24 C29 1.391(5) .
C25 C26 1.372(5) .
C25 H25 0.9400 .
C26 C27 1.382(6) .
C26 H26 0.9400 .
C27 C28 1.386(6) .
C27 C30 1.510(5) .
C28 C29 1.377(5) .
C28 H28 0.9400 .
C29 H29 0.9400 .
C30 H30A 0.9700 .
C30 H30B 0.9700 .
C30 H30C 0.9700 .
C31 C32 1.459(7) .
C31 H31A 0.9800 .
C31 H31B 0.9800 .
C32 C33 1.499(7) .
C32 H32A 0.9800 .
C32 H32B 0.9800 .
C33 C34 1.508(7) .
C33 H33A 0.9800 .
C33 H33B 0.9800 .
C34 H34A 0.9800 .
C34 H34B 0.9800 .

loop_
_geom_torsion_atom_site_label_1
_geom_torsion_atom_site_label_2
_geom_torsion_atom_site_label_3
_geom_torsion_atom_site_label_4
_geom_torsion
_geom_torsion_site_symmetry_1
_geom_torsion_site_symmetry_2
_geom_torsion_site_symmetry_3
_geom_torsion_site_symmetry_4
C2 N1 C1 O1 178.0(3) . . . .
C2 N1 C1 S1 -1.7(5) . . . .
C8 O1 C1 N1 0.7(5) . . . .
C8 O1 C1 S1 -179.5(3) . . . .
Au S1 C1 N1 -172.6(3) . . . .
Au S1 C1 O1 7.6(3) . . . .
C1 N1 C2 C3 97.9(4) . . . .
C1 N1 C2 C7 -88.2(5) . . . .
C7 C2 C3 C4 3.1(6) . . . .
N1 C2 C3 C4 177.0(4) . . . .
C2 C3 C4 C5 -1.0(7) . . . .
C3 C4 C5 C6 -0.8(6) . . . .
C3 C4 C5 N2 -179.7(4) . . . .
O3 N2 C5 C6 2.4(6) . . . .
O2 N2 C5 C6 -176.1(4) . . . .
O3 N2 C5 C4 -178.6(4) . . . .
O2 N2 C5 C4 2.9(6) . . . .
C4 C5 C6 C7 0.5(7) . . . .
N2 C5 C6 C7 179.4(4) . . . .
C5 C6 C7 C2 1.7(7) . . . .
C3 C2 C7 C6 -3.4(7) . . . .
N1 C2 C7 C6 -177.4(4) . . . .
C1 O1 C8 C9 -173.4(3) . . . .
C17 P1 C10 C15 -149.3(3) . . . .
C24 P1 C10 C15 98.6(3) . . . .
Au P1 C10 C15 -24.9(3) . . . .
C17 P1 C10 C11 35.4(3) . . . .
C24 P1 C10 C11 -76.7(3) . . . .
Au P1 C10 C11 159.8(3) . . . .
C15 C10 C11 C12 -0.1(6) . . . .
P1 C10 C11 C12 175.3(3) . . . .
C10 C11 C12 C13 -0.1(6) . . . .
C11 C12 C13 C14 0.5(6) . . . .
C11 C12 C13 C16 -179.6(4) . . . .
C12 C13 C14 C15 -0.7(6) . . . .
C16 C13 C14 C15 179.4(4) . . . .
C13 C14 C15 C10 0.5(6) . . . .
C11 C10 C15 C14 -0.1(6) . . . .
P1 C10 C15 C14 -175.5(3) . . . .
C10 P1 C17 C18 -121.3(3) . . . .
C24 P1 C17 C18 -9.9(4) . . . .
Au P1 C17 C18 114.1(3) . . . .
C10 P1 C17 C22 60.9(3) . . . .
C24 P1 C17 C22 172.4(3) . . . .
Au P1 C17 C22 -63.7(3) . . . .
C22 C17 C18 C19 -1.0(6) . . . .
P1 C17 C18 C19 -178.7(3) . . . .
C17 C18 C19 C20 0.8(6) . . . .
C18 C19 C20 C21 -0.2(6) . . . .
C18 C19 C20 C23 -179.1(4) . . . .
C19 C20 C21 C22 -0.1(6) . . . .
C23 C20 C21 C22 178.7(4) . . . .
C20 C21 C22 C17 -0.1(6) . . . .
C18 C17 C22 C21 0.6(6) . . . .
P1 C17 C22 C21 178.5(3) . . . .
C17 P1 C24 C25 -105.2(3) . . . .
C10 P1 C24 C25 5.8(4) . . . .
Au P1 C24 C25 130.2(3) . . . .
C17 P1 C24 C29 74.6(3) . . . .
C10 P1 C24 C29 -174.3(3) . . . .
Au P1 C24 C29 -49.9(3) . . . .
C29 C24 C25 C26 -0.1(6) . . . .
P1 C24 C25 C26 179.7(3) . . . .
C24 C25 C26 C27 -0.2(7) . . . .
C25 C26 C27 C28 0.1(6) . . . .
C25 C26 C27 C30 -178.3(4) . . . .
C26 C27 C28 C29 0.3(7) . . . .
C30 C27 C28 C29 178.6(4) . . . .
C27 C28 C29 C24 -0.6(7) . . . .
C25 C24 C29 C28 0.5(6) . . . .
P1 C24 C29 C28 -179.4(3) . . . .
C34 O4 C31 C32 -28.1(6) . . . .
O4 C31 C32 C33 35.6(7) . . . .
C31 C32 C33 C34 -29.1(6) . . . .
C31 O4 C34 C33 8.5(6) . . . .
C32 C33 C34 O4 13.3(6) . . . .
